data_7021015
loop_
_publ_author_name
'Sazonov, Petr K.'
'Ptushkin, Dmitry S.'
'Khrustalev, Victor N.'
'Kolotyrkina, Natal'ya G.'
'Beletskaya, Irina P.'

_publ_section_title
;
 Radical-chain oxidative addition mechanism for the reaction of an
 [Re(CO)(5)](-) anion with \a-bromostilbene.
;
_journal_issue 12
_journal_name_full 'Dalton transactions (Cambridge, England : 2003)'
_journal_page_first 4223
_journal_page_last 4232
_journal_paper_doi 10.1039/c2dt32552g
_journal_volume 42
_journal_year 2013
_chemical_formula_moiety 'C19 H11 O5 Re'
_chemical_formula_sum 'C19 H11 O5 Re'
_chemical_formula_weight 505.48
_chemical_name_systematic
;
?
;
_space_group_IT_number 14
_symmetry_cell_setting monoclinic
_symmetry_space_group_name_Hall '-P 2ybc'
_symmetry_space_group_name_H-M 'P 1 21/c 1'
_atom_sites_solution_hydrogens geom
_atom_sites_solution_primary direct
_atom_sites_solution_secondary difmap
_audit_creation_method SHELXL-97
_cell_angle_alpha 90.00
_cell_angle_beta 92.0410(10)
_cell_angle_gamma 90.00
_cell_formula_units_Z 4
_cell_length_a 7.4699(3)
_cell_length_b 34.0964(14)
_cell_length_c 6.7664(3)
_cell_measurement_reflns_used 9882
_cell_measurement_temperature 100(2)
_cell_measurement_theta_max 32.65
_cell_measurement_theta_min 2.73
_cell_volume 1722.29(12)
_computing_cell_refinement 'Bruker SAINT'
_computing_data_collection 'Bruker APEX2'
_computing_data_reduction 'Bruker SAINT'
_computing_molecular_graphics 'Bruker SHELXTL'
_computing_publication_material 'Bruker SHELXTL'
_computing_structure_refinement 'SHELXL-97 (Sheldrick, 1997)'
_computing_structure_solution 'SHELXS-97 (Sheldrick, 1990)'
_diffrn_ambient_temperature 100(2)
_diffrn_measured_fraction_theta_full 0.994
_diffrn_measured_fraction_theta_max 0.994
_diffrn_measurement_device_type 'Bruker APEX-II CCD'
_diffrn_measurement_method '\f and \w scans'
_diffrn_radiation_monochromator graphite
_diffrn_radiation_source 'fine-focus sealed tube'
_diffrn_radiation_type MoK\a
_diffrn_radiation_wavelength 0.71073
_diffrn_reflns_av_R_equivalents 0.0261
_diffrn_reflns_av_sigmaI/netI 0.0195
_diffrn_reflns_limit_h_max 10
_diffrn_reflns_limit_h_min -10
_diffrn_reflns_limit_k_max 47
_diffrn_reflns_limit_k_min -47
_diffrn_reflns_limit_l_max 9
_diffrn_reflns_limit_l_min -9
_diffrn_reflns_number 22105
_diffrn_reflns_theta_full 30.00
_diffrn_reflns_theta_max 30.00
_diffrn_reflns_theta_min 2.39
_exptl_absorpt_coefficient_mu 7.081
_exptl_absorpt_correction_T_max 0.460
_exptl_absorpt_correction_T_min 0.318
_exptl_absorpt_correction_type multi-scan
_exptl_absorpt_process_details 'SADABS (Sheldrick, 2003)'
_exptl_crystal_colour colourless
_exptl_crystal_density_diffrn 1.949
_exptl_crystal_density_method 'not measured'
_exptl_crystal_description prism
_exptl_crystal_F_000 960
_exptl_crystal_size_max 0.21
_exptl_crystal_size_mid 0.15
_exptl_crystal_size_min 0.13
_refine_diff_density_max 1.791
_refine_diff_density_min -1.500
_refine_diff_density_rms 0.156
_refine_ls_extinction_method none
_refine_ls_goodness_of_fit_ref 1.001
_refine_ls_hydrogen_treatment constr
_refine_ls_matrix_type full
_refine_ls_number_parameters 226
_refine_ls_number_reflns 4999
_refine_ls_number_restraints 0
_refine_ls_restrained_S_all 1.001
_refine_ls_R_factor_all 0.0452
_refine_ls_R_factor_gt 0.0437
_refine_ls_shift/su_max 0.001
_refine_ls_shift/su_mean 0.000
_refine_ls_structure_factor_coef Fsqd
_refine_ls_weighting_details 'calc w=1/[\s^2^(Fo^2^)+(0.0121P)^2^+29.2P] where P=(Fo^2^+2Fc^2^)/3'
_refine_ls_weighting_scheme calc
_refine_ls_wR_factor_gt 0.0907
_refine_ls_wR_factor_ref 0.0914
_reflns_number_gt 4850
_reflns_number_total 4999
_reflns_threshold_expression I>2\s(I)
_cod_data_source_file c2dt32552g.txt
_cod_data_source_block SP_Re
_cod_depositor_comments
;
The following automatic conversions were performed:

'_symmetry_cell_setting' value 'Monoclinic' changed to 'monoclinic'
according to /home/saulius/struct/CIF-dictionaries/cif_core.dic
dictionary named 'cif_core.dic' version 2.4.2 from 2011-04-26.

Automatic conversion script
Id: cif_fix_values 1891 2012-01-12 08:04:46Z andrius 
;
_cod_original_sg_symbol_H-M 'P 21/c'
_cod_database_code 7021015

loop_
_symmetry_equiv_pos_as_xyz
'x, y, z'
'-x, y+1/2, -z+1/2'
'-x, -y, -z'
'x, -y-1/2, z-1/2'

loop_
_atom_site_label
_atom_site_type_symbol
_atom_site_fract_x
_atom_site_fract_y
_atom_site_fract_z
_atom_site_U_iso_or_equiv
_atom_site_adp_type
_atom_site_occupancy
_atom_site_symmetry_multiplicity
_atom_site_calc_flag
_atom_site_refinement_flags
Re1 Re 0.79075(2) 0.059371(5) 0.30922(2) 0.02166(4) Uani 1 1 d .
O1 O 0.8579(6) -0.02171(10) 0.1109(6) 0.0401(9) Uani 1 1 d .
O2 O 0.6607(5) 0.01854(11) 0.6926(5) 0.0349(8) Uani 1 1 d .
O3 O 0.3945(5) 0.06902(12) 0.1435(6) 0.0404(9) Uani 1 1 d .
O4 O 0.9381(5) 0.10364(11) -0.0607(5) 0.0356(9) Uani 1 1 d .
O5 O 1.1749(5) 0.06571(11) 0.5084(6) 0.0366(9) Uani 1 1 d .
C1 C 0.7249(5) 0.11635(12) 0.4537(6) 0.0193(8) Uani 1 1 d .
C2 C 0.5913(5) 0.11908(12) 0.5834(6) 0.0207(8) Uani 1 1 d .
H2 H 0.5285 0.0952 0.6015 0.025 Uiso 1 1 calc R
C3 C 0.8329(5) 0.15111(12) 0.3990(6) 0.0185(8) Uani 1 1 d .
C4 C 0.7772(6) 0.17524(12) 0.2407(6) 0.0222(8) Uani 1 1 d .
H4 H 0.6728 0.1686 0.1636 0.027 Uiso 1 1 calc R
C5 C 0.8743(6) 0.20895(13) 0.1954(6) 0.0238(9) Uani 1 1 d .
H5 H 0.8344 0.2253 0.0891 0.029 Uiso 1 1 calc R
C6 C 1.0282(6) 0.21863(12) 0.3045(6) 0.0220(8) Uani 1 1 d .
H6 H 1.0924 0.2418 0.2749 0.026 Uiso 1 1 calc R
C7 C 1.0887(5) 0.19415(12) 0.4584(6) 0.0210(8) Uani 1 1 d .
H7 H 1.1956 0.2003 0.5321 0.025 Uiso 1 1 calc R
C8 C 0.9918(5) 0.16069(12) 0.5033(6) 0.0207(8) Uani 1 1 d .
H8 H 1.0345 0.1440 0.6069 0.025 Uiso 1 1 calc R
C9 C 0.5247(6) 0.15190(12) 0.7017(6) 0.0215(8) Uani 1 1 d .
C10 C 0.5906(6) 0.19077(13) 0.7038(6) 0.0230(9) Uani 1 1 d .
H10 H 0.6857 0.1977 0.6211 0.028 Uiso 1 1 calc R
C11 C 0.5172(6) 0.21898(12) 0.8260(6) 0.0227(9) Uani 1 1 d .
H11 H 0.5623 0.2450 0.8247 0.027 Uiso 1 1 calc R
C12 C 0.3793(6) 0.20962(13) 0.9493(7) 0.0243(9) Uani 1 1 d .
H12 H 0.3302 0.2290 1.0327 0.029 Uiso 1 1 calc R
C13 C 0.3154(7) 0.17235(13) 0.9490(6) 0.0279(10) Uani 1 1 d .
H13 H 0.2219 0.1658 1.0346 0.034 Uiso 1 1 calc R
C14 C 0.3831(5) 0.14339(13) 0.8269(6) 0.0218(8) Uani 1 1 d .
H14 H 0.3334 0.1177 0.8282 0.026 Uiso 1 1 calc R
C15 C 0.8353(7) 0.00827(14) 0.1813(7) 0.0296(10) Uani 1 1 d .
C16 C 0.7068(6) 0.03323(13) 0.5529(7) 0.0260(9) Uani 1 1 d .
C17 C 0.5374(7) 0.06454(14) 0.2006(7) 0.0296(10) Uani 1 1 d .
C18 C 0.8815(6) 0.08827(13) 0.0711(7) 0.0262(9) Uani 1 1 d .
C19 C 1.0364(6) 0.06305(13) 0.4349(7) 0.0275(9) Uani 1 1 d .

loop_
_atom_site_aniso_label
_atom_site_aniso_U_11
_atom_site_aniso_U_22
_atom_site_aniso_U_33
_atom_site_aniso_U_23
_atom_site_aniso_U_13
_atom_site_aniso_U_12
Re1 0.02530(7) 0.01928(7) 0.02058(7) -0.00014(6) 0.00328(5) -0.00264(6)
O1 0.056(2) 0.0246(16) 0.0409(19) -0.0084(15) 0.0132(17) -0.0051(16)
O2 0.0392(18) 0.0327(17) 0.0336(17) 0.0100(14) 0.0108(15) 0.0017(14)
O3 0.0327(18) 0.046(2) 0.042(2) 0.0115(17) -0.0084(15) -0.0092(16)
O4 0.047(2) 0.0326(17) 0.0275(16) 0.0072(14) 0.0098(15) -0.0031(15)
O5 0.0285(16) 0.0388(19) 0.0424(19) 0.0032(16) -0.0010(15) -0.0023(15)
C1 0.0193(16) 0.0206(17) 0.0178(16) 0.0011(14) -0.0016(14) -0.0028(14)
C2 0.0182(17) 0.0196(17) 0.0245(18) -0.0001(15) 0.0018(15) -0.0008(14)
C3 0.0164(16) 0.0201(17) 0.0190(16) -0.0007(14) 0.0008(13) -0.0015(13)
C4 0.0214(17) 0.0222(18) 0.0227(17) -0.0003(15) -0.0008(15) -0.0025(15)
C5 0.0267(19) 0.0225(18) 0.0224(18) 0.0012(15) 0.0031(15) 0.0009(16)
C6 0.0215(17) 0.0204(18) 0.0246(18) 0.0003(15) 0.0059(15) -0.0008(15)
C7 0.0176(16) 0.0184(17) 0.0269(19) -0.0007(15) -0.0017(15) -0.0050(14)
C8 0.0148(15) 0.0239(18) 0.0232(17) 0.0007(15) -0.0012(14) -0.0011(14)
C9 0.0206(17) 0.0196(17) 0.0243(18) 0.0002(15) -0.0013(15) 0.0014(14)
C10 0.0205(17) 0.0233(18) 0.0250(19) 0.0018(15) -0.0009(15) -0.0007(15)
C11 0.0248(19) 0.0177(17) 0.0254(19) -0.0011(15) -0.0012(15) -0.0005(15)
C12 0.0222(18) 0.0237(19) 0.0267(19) -0.0045(16) -0.0026(16) 0.0031(16)
C13 0.040(2) 0.0237(19) 0.0189(17) -0.0035(15) -0.0088(17) 0.0126(17)
C14 0.0168(16) 0.0241(18) 0.0244(18) 0.0027(15) -0.0008(14) -0.0024(14)
C15 0.034(2) 0.029(2) 0.026(2) 0.0025(17) 0.0035(18) -0.0072(18)
C16 0.029(2) 0.0192(18) 0.030(2) -0.0019(16) 0.0043(17) -0.0004(16)
C17 0.038(2) 0.025(2) 0.026(2) 0.0022(17) 0.0025(18) -0.0060(18)
C18 0.030(2) 0.0222(19) 0.026(2) -0.0019(16) 0.0026(17) -0.0010(16)
C19 0.029(2) 0.024(2) 0.030(2) 0.0022(17) 0.0105(17) 0.0006(17)

loop_
_atom_type_symbol
_atom_type_description
_atom_type_scat_dispersion_real
_atom_type_scat_dispersion_imag
_atom_type_scat_source
C C 0.0033 0.0016 'International Tables Vol C Tables 4.2.6.8 and 6.1.1.4'
H H 0.0000 0.0000 'International Tables Vol C Tables 4.2.6.8 and 6.1.1.4'
O O 0.0106 0.0060 'International Tables Vol C Tables 4.2.6.8 and 6.1.1.4'
Re Re -1.0185 7.2310 'International Tables Vol C Tables 4.2.6.8 and 6.1.1.4'

loop_
_geom_angle_atom_site_label_1
_geom_angle_atom_site_label_2
_geom_angle_atom_site_label_3
_geom_angle
C15 Re1 C16 91.77(18)
C15 Re1 C19 94.3(2)
C16 Re1 C19 89.27(19)
C15 Re1 C17 95.0(2)
C16 Re1 C17 91.24(19)
C19 Re1 C17 170.60(19)
C15 Re1 C18 90.81(18)
C16 Re1 C18 176.91(18)
C19 Re1 C18 88.84(18)
C17 Re1 C18 90.23(19)
C15 Re1 C1 176.95(18)
C16 Re1 C1 86.92(16)
C19 Re1 C1 88.41(17)
C17 Re1 C1 82.24(17)
C18 Re1 C1 90.59(16)
C2 C1 C3 121.6(4)
C2 C1 Re1 121.4(3)
C3 C1 Re1 117.0(3)
C1 C2 C9 132.5(4)
C1 C2 H2 113.8
C9 C2 H2 113.8
C8 C3 C4 118.1(4)
C8 C3 C1 121.3(4)
C4 C3 C1 120.6(3)
C5 C4 C3 120.5(4)
C5 C4 H4 119.7
C3 C4 H4 119.7
C6 C5 C4 120.4(4)
C6 C5 H5 119.8
C4 C5 H5 119.8
C5 C6 C7 119.7(4)
C5 C6 H6 120.1
C7 C6 H6 120.1
C8 C7 C6 119.7(4)
C8 C7 H7 120.1
C6 C7 H7 120.1
C7 C8 C3 121.4(4)
C7 C8 H8 119.3
C3 C8 H8 119.3
C14 C9 C10 117.1(4)
C14 C9 C2 116.5(4)
C10 C9 C2 126.4(4)
C11 C10 C9 120.6(4)
C11 C10 H10 119.7
C9 C10 H10 119.7
C12 C11 C10 121.0(4)
C12 C11 H11 119.5
C10 C11 H11 119.5
C13 C12 C11 118.9(4)
C13 C12 H12 120.6
C11 C12 H12 120.6
C12 C13 C14 122.0(4)
C12 C13 H13 119.0
C14 C13 H13 119.0
C13 C14 C9 120.4(4)
C13 C14 H14 119.8
C9 C14 H14 119.8
O1 C15 Re1 178.1(4)
O2 C16 Re1 179.2(5)
O3 C17 Re1 177.0(4)
O4 C18 Re1 177.4(4)
O5 C19 Re1 178.7(4)

loop_
_geom_bond_atom_site_label_1
_geom_bond_atom_site_label_2
_geom_bond_distance
Re1 C15 1.979(5)
Re1 C16 1.995(5)
Re1 C19 1.999(5)
Re1 C17 2.014(5)
Re1 C18 2.026(5)
Re1 C1 2.238(4)
O1 C15 1.143(6)
O2 C16 1.135(6)
O3 C17 1.132(6)
O4 C18 1.129(6)
O5 C19 1.136(6)
C1 C2 1.355(6)
C1 C3 1.488(6)
C2 C9 1.473(6)
C2 H2 0.9500
C3 C8 1.398(5)
C3 C4 1.402(6)
C4 C5 1.399(6)
C4 H4 0.9500
C5 C6 1.384(6)
C5 H5 0.9500
C6 C7 1.397(6)
C6 H6 0.9500
C7 C8 1.391(6)
C7 H7 0.9500
C8 H8 0.9500
C9 C14 1.409(6)
C9 C10 1.414(6)
C10 C11 1.393(6)
C10 H10 0.9500
C11 C12 1.386(6)
C11 H11 0.9500
C12 C13 1.357(6)
C12 H12 0.9500
C13 C14 1.394(6)
C13 H13 0.9500
C14 H14 0.9500

loop_
_geom_torsion_atom_site_label_1
_geom_torsion_atom_site_label_2
_geom_torsion_atom_site_label_3
_geom_torsion_atom_site_label_4
_geom_torsion
C16 Re1 C1 C2 -30.2(3)
C19 Re1 C1 C2 -119.5(3)
C17 Re1 C1 C2 61.5(3)
C18 Re1 C1 C2 151.7(3)
C16 Re1 C1 C3 150.6(3)
C19 Re1 C1 C3 61.2(3)
C17 Re1 C1 C3 -117.8(3)
C18 Re1 C1 C3 -27.6(3)
C3 C1 C2 C9 -2.8(7)
Re1 C1 C2 C9 177.9(3)
C2 C1 C3 C8 91.3(5)
Re1 C1 C3 C8 -89.4(4)
C2 C1 C3 C4 -88.6(5)
Re1 C1 C3 C4 90.6(4)
C8 C3 C4 C5 -3.0(6)
C1 C3 C4 C5 176.9(4)
C3 C4 C5 C6 1.0(6)
C4 C5 C6 C7 1.3(6)
C5 C6 C7 C8 -1.3(6)
C6 C7 C8 C3 -0.8(6)
C4 C3 C8 C7 3.0(6)
C1 C3 C8 C7 -177.0(4)
C1 C2 C9 C14 -178.4(4)
C1 C2 C9 C10 0.6(7)
C14 C9 C10 C11 0.2(6)
C2 C9 C10 C11 -178.8(4)
C9 C10 C11 C12 0.5(6)
C10 C11 C12 C13 -0.3(6)
C11 C12 C13 C14 -0.7(7)
C12 C13 C14 C9 1.5(7)
C10 C9 C14 C13 -1.2(6)
C2 C9 C14 C13 177.9(4)
